data_7205547
loop_
_publ_author_name
'Sarkar, Arindam'
'Tham, Fook S.'
'Haddon, Robert C.'

_publ_section_title
;
 Synthesis, crystallization, electrochemistry and single crystal X-ray
 analysis of a methoxy-substituted-tris-phenalenyl based neutral
 radical
;
_journal_issue 5
_journal_name_full 'Journal of Materials Chemistry'
_journal_page_first 1574
_journal_paper_doi 10.1039/c0jm02397c
_journal_volume 21
_journal_year 2011
_chemical_formula_sum 'C50.83 H41.74 N2.91 O12 Si'
_chemical_formula_weight 913.48
_chemical_name_systematic
;

?

;
_space_group_IT_number 2
_symmetry_cell_setting triclinic
_symmetry_space_group_name_Hall '-P 1'
_symmetry_space_group_name_H-M 'P -1'
_atom_sites_solution_hydrogens geom
_atom_sites_solution_primary direct
_atom_sites_solution_secondary difmap
_audit_creation_method SHELXL-97
_cell_angle_alpha 91.192(3)
_cell_angle_beta 104.382(3)
_cell_angle_gamma 101.723(3)
_cell_formula_units_Z 2
_cell_length_a 12.357(2)
_cell_length_b 12.711(2)
_cell_length_c 14.644(3)
_cell_measurement_reflns_used 2232
_cell_measurement_temperature 100(2)
_cell_measurement_theta_max 21.79
_cell_measurement_theta_min 2.26
_cell_volume 2175.4(7)
_computing_cell_refinement 'Bruker SMART'
_computing_data_collection 'Bruker SMART'
_computing_data_reduction 'Bruker SAINT'
_computing_molecular_graphics 'Bruker SHELXTL'
_computing_publication_material 'Bruker SHELXTL'
_computing_structure_refinement 'SHELXL-97 (Sheldrick, 1997)'
_computing_structure_solution 'SHELXS-97 (Sheldrick, 1990)'
_diffrn_ambient_temperature 100(2)
_diffrn_measured_fraction_theta_full 1.000
_diffrn_measured_fraction_theta_max 1.000
_diffrn_measurement_device_type 'CCD area detector'
_diffrn_measurement_method 'phi and omega scans'
_diffrn_radiation_monochromator graphite
_diffrn_radiation_source 'Normal-focus sealed tube'
_diffrn_radiation_type MoK\a
_diffrn_radiation_wavelength 0.71073
_diffrn_reflns_av_R_equivalents 0.0970
_diffrn_reflns_av_sigmaI/netI 0.0727
_diffrn_reflns_limit_h_max 12
_diffrn_reflns_limit_h_min -12
_diffrn_reflns_limit_k_max 12
_diffrn_reflns_limit_k_min -12
_diffrn_reflns_limit_l_max 14
_diffrn_reflns_limit_l_min -14
_diffrn_reflns_number 20412
_diffrn_reflns_theta_full 20.39
_diffrn_reflns_theta_max 20.39
_diffrn_reflns_theta_min 1.64
_exptl_absorpt_coefficient_mu 0.126
_exptl_absorpt_correction_T_max 0.9987
_exptl_absorpt_correction_T_min 0.9741
_exptl_absorpt_correction_type multi-scan
_exptl_absorpt_process_details 'Bruker SADABS'
_exptl_crystal_colour black
_exptl_crystal_density_diffrn 1.395
_exptl_crystal_density_meas ?
_exptl_crystal_density_method 'not measured'
_exptl_crystal_description 'thin plate frag'
_exptl_crystal_F_000 954
_exptl_crystal_size_max 0.21
_exptl_crystal_size_mid 0.10
_exptl_crystal_size_min 0.01
_refine_diff_density_max 0.339
_refine_diff_density_min -0.258
_refine_diff_density_rms 0.055
_refine_ls_extinction_method none
_refine_ls_goodness_of_fit_ref 1.043
_refine_ls_hydrogen_treatment constr
_refine_ls_matrix_type full
_refine_ls_number_parameters 613
_refine_ls_number_reflns 4292
_refine_ls_number_restraints 45
_refine_ls_restrained_S_all 1.041
_refine_ls_R_factor_all 0.1138
_refine_ls_R_factor_gt 0.0547
_refine_ls_shift/su_max 0.000
_refine_ls_shift/su_mean 0.000
_refine_ls_structure_factor_coef Fsqd
_refine_ls_weighting_details 'calc w=1/[\s^2^(Fo^2^)+(0.0641P)^2^+2.9307P] where P=(Fo^2^+2Fc^2^)/3'
_refine_ls_weighting_scheme calc
_refine_ls_wR_factor_gt 0.1258
_refine_ls_wR_factor_ref 0.1563
_reflns_number_gt 2587
_reflns_number_total 4292
_reflns_threshold_expression >2sigma(I)
_cod_data_source_file C0JM02397C.TXT
_cod_data_source_block rh141_0m
_cod_depositor_comments
;
The following automatic conversions were performed:
'_symmetry_cell_setting' value 'Triclinic' changed to 'triclinic'
according to '/home/saulius/struct/CIF-dictionaries/cif_core.dic'
dictionary named 'cif_core.dic' version 2.4.1 from 2010-06-29.

Automatic conversion script
Id: cif_fix_enum 1555 2011-01-17 13:19:09Z saulius 

The following automatic conversions were performed:

'_exptl_crystal_density_meas' value 'not measured' was changed to '?'
- the value is perceived as not measured.

Automatic conversion script
Id: cif_fix_values 3008 2015-01-20 13:52:24Z robertas 
;
_cod_original_sg_symbol_H-M P-1
_cod_database_code 7205547

loop_
_symmetry_equiv_pos_as_xyz
'x, y, z'
'-x, -y, -z'

loop_
_atom_site_label
_atom_site_type_symbol
_atom_site_fract_x
_atom_site_fract_y
_atom_site_fract_z
_atom_site_U_iso_or_equiv
_atom_site_adp_type
_atom_site_occupancy
_atom_site_symmetry_multiplicity
_atom_site_calc_flag
_atom_site_refinement_flags
_atom_site_disorder_assembly
_atom_site_disorder_group
Si1 Si 0.35367(15) 0.34288(13) 0.28001(12) 0.0321(5) Uani 1 1 d . . .
O1 O 0.4471(3) 0.3500(3) 0.3926(3) 0.0309(10) Uani 1 1 d . . .
C1 C 0.4979(5) 0.2737(5) 0.4309(4) 0.0302(16) Uani 1 1 d . . .
C2 C 0.5425(5) 0.2816(5) 0.5289(4) 0.0326(16) Uani 1 1 d . . .
H2 H 0.5351 0.3409 0.5657 0.039 Uiso 1 1 calc R . .
C3 C 0.5971(5) 0.2051(5) 0.5733(4) 0.0321(16) Uani 1 1 d . . .
C3A C 0.6145(5) 0.1172(5) 0.5192(4) 0.0304(16) Uani 1 1 d . . .
O3" O 0.6390(3) 0.2048(3) 0.6683(3) 0.0396(11) Uani 1 1 d . . .
C3" C 0.6017(6) 0.2730(5) 0.7284(4) 0.0435(18) Uani 1 1 d . . .
H3"1 H 0.6320 0.3487 0.7202 0.065 Uiso 1 1 calc R . .
H3"2 H 0.6297 0.2582 0.7945 0.065 Uiso 1 1 calc R . .
H3"3 H 0.5179 0.2587 0.7113 0.065 Uiso 1 1 calc R . .
C4 C 0.6721(5) 0.0386(5) 0.5613(5) 0.0377(17) Uani 1 1 d . . .
H4 H 0.7005 0.0421 0.6280 0.045 Uiso 1 1 calc R . .
C5 C 0.6875(5) -0.0436(5) 0.5059(5) 0.0366(17) Uani 1 1 d . . .
H5 H 0.7255 -0.0968 0.5353 0.044 Uiso 1 1 calc R . .
C6 C 0.6494(5) -0.0495(5) 0.4104(5) 0.0370(17) Uani 1 1 d . . .
H6 H 0.6626 -0.1062 0.3741 0.044 Uiso 1 1 calc R . .
C6A C 0.5915(5) 0.0251(5) 0.3644(5) 0.0314(16) Uani 1 1 d . . .
C7 C 0.5501(5) 0.0227(5) 0.2645(5) 0.0365(17) Uani 1 1 d . . .
O7" O 0.5762(4) -0.0583(3) 0.2162(3) 0.0473(12) Uani 1 1 d . . .
C7" C 0.5398(8) -0.0635(6) 0.1149(5) 0.078(3) Uani 1 1 d . . .
H7"1 H 0.4560 -0.0788 0.0945 0.116 Uiso 1 1 calc R . .
H7"2 H 0.5678 -0.1208 0.0883 0.116 Uiso 1 1 calc R . .
H7"3 H 0.5706 0.0057 0.0927 0.116 Uiso 1 1 calc R . .
C8 C 0.4891(5) 0.0946(5) 0.2222(4) 0.0346(16) Uani 1 1 d . . .
H8 H 0.4605 0.0888 0.1554 0.041 Uiso 1 1 calc R . .
C9 C 0.4679(5) 0.1775(5) 0.2766(4) 0.0301(16) Uani 1 1 d . . .
C9A C 0.5115(5) 0.1871(4) 0.3752(4) 0.0267(15) Uani 1 1 d . . .
C9B C 0.5719(5) 0.1100(5) 0.4195(5) 0.0308(16) Uani 1 1 d . . .
O9 O 0.4088(3) 0.2444(3) 0.2312(3) 0.0345(11) Uani 1 1 d . . .
O11 O 0.2553(3) 0.2381(3) 0.3113(3) 0.0338(11) Uani 1 1 d . . .
C11 C 0.1565(5) 0.2440(5) 0.3283(4) 0.0283(15) Uani 1 1 d . . .
C12 C 0.0840(6) 0.1461(5) 0.3382(4) 0.0355(17) Uani 1 1 d . . .
H12 H 0.1063 0.0798 0.3308 0.043 Uiso 1 1 calc R . .
C13 C -0.0174(6) 0.1461(5) 0.3584(4) 0.0412(18) Uani 1 1 d . . .
C13A C -0.0570(6) 0.2432(5) 0.3673(5) 0.0423(18) Uani 1 1 d . . .
O13" O -0.0910(4) 0.0552(3) 0.3713(3) 0.0568(14) Uani 1 1 d . . .
C13" C -0.0545(6) -0.0445(5) 0.3682(5) 0.065(2) Uani 1 1 d . . .
H13A H -0.0479 -0.0611 0.3044 0.098 Uiso 1 1 calc R . .
H13B H -0.1106 -0.1023 0.3844 0.098 Uiso 1 1 calc R . .
H13C H 0.0200 -0.0383 0.4136 0.098 Uiso 1 1 calc R . .
C14 C -0.1614(6) 0.2443(6) 0.3843(5) 0.062(2) Uani 1 1 d . . .
H14 H -0.2101 0.1780 0.3900 0.074 Uiso 1 1 calc R . .
C15 C -0.1969(6) 0.3383(6) 0.3932(6) 0.068(2) Uani 1 1 d . . .
H15 H -0.2699 0.3369 0.4039 0.081 Uiso 1 1 calc R . .
C16 C -0.1260(6) 0.4350(6) 0.3865(5) 0.063(2) Uani 1 1 d . . .
H16 H -0.1497 0.5004 0.3944 0.076 Uiso 1 1 calc R . .
C16A C -0.0194(5) 0.4382(5) 0.3681(5) 0.0420(18) Uani 1 1 d . . .
C17 C 0.0570(6) 0.5376(5) 0.3613(5) 0.0440(18) Uani 1 1 d . . .
O17" O 0.0137(4) 0.6262(3) 0.3714(4) 0.0639(15) Uani 1 1 d . . .
C17" C 0.0830(6) 0.7294(5) 0.3675(6) 0.081(3) Uani 1 1 d . . .
H17A H 0.1546 0.7397 0.4173 0.121 Uiso 1 1 calc R . .
H17B H 0.0420 0.7855 0.3767 0.121 Uiso 1 1 calc R . .
H17C H 0.1002 0.7341 0.3056 0.121 Uiso 1 1 calc R . .
C18 C 0.1610(5) 0.5388(5) 0.3461(4) 0.0355(17) Uani 1 1 d . . .
H18 H 0.2106 0.6059 0.3438 0.043 Uiso 1 1 calc R . .
C19 C 0.1965(6) 0.4433(4) 0.3338(4) 0.0311(16) Uani 1 1 d . . .
C19A C 0.1235(5) 0.3434(4) 0.3381(4) 0.0286(15) Uani 1 1 d . . .
C19B C 0.0166(5) 0.3419(5) 0.3573(4) 0.0353(17) Uani 1 1 d . . .
O19 O 0.2998(4) 0.4490(3) 0.3198(3) 0.0336(11) Uani 1 1 d . . .
O21 O 0.4596(3) 0.4439(3) 0.2507(3) 0.0346(11) Uani 1 1 d . . .
C21 C 0.4525(6) 0.4979(4) 0.1752(5) 0.0349(17) Uani 1 1 d . . .
C22 C 0.5505(5) 0.5762(4) 0.1709(4) 0.0333(16) Uani 1 1 d . . .
H22 H 0.6170 0.5887 0.2224 0.040 Uiso 1 1 calc R . .
C23 C 0.5496(6) 0.6337(5) 0.0929(5) 0.0376(17) Uani 1 1 d . . .
C23A C 0.4494(6) 0.6202(5) 0.0145(5) 0.0355(17) Uani 1 1 d . . .
O23" O 0.6411(4) 0.7072(3) 0.0818(3) 0.0467(12) Uani 1 1 d . . .
C23" C 0.7414(6) 0.7330(5) 0.1602(5) 0.054(2) Uani 1 1 d . . .
H23A H 0.7218 0.7632 0.2146 0.082 Uiso 1 1 calc R . .
H23B H 0.8008 0.7859 0.1426 0.082 Uiso 1 1 calc R . .
H23C H 0.7696 0.6674 0.1770 0.082 Uiso 1 1 calc R . .
C24 C 0.4467(6) 0.6767(5) -0.0658(5) 0.0427(18) Uani 1 1 d . . .
H24 H 0.5134 0.7266 -0.0705 0.051 Uiso 1 1 calc R . .
C25 C 0.3505(7) 0.6618(5) -0.1377(5) 0.053(2) Uani 1 1 d . . .
H25 H 0.3512 0.7006 -0.1924 0.064 Uiso 1 1 calc R . .
C26 C 0.2509(6) 0.5910(5) -0.1330(5) 0.0497(19) Uani 1 1 d . . .
H26 H 0.1835 0.5831 -0.1831 0.060 Uiso 1 1 calc R . .
C26A C 0.2502(6) 0.5313(5) -0.0543(5) 0.0409(18) Uani 1 1 d . . .
C27 C 0.1498(6) 0.4525(5) -0.0471(5) 0.0452(18) Uani 1 1 d . . .
O27" O 0.0556(4) 0.4491(4) -0.1184(3) 0.0591(14) Uani 1 1 d . . .
C27" C -0.0479(6) 0.3766(6) -0.1112(5) 0.060(2) Uani 1 1 d . . .
H27A H -0.0407 0.3019 -0.1204 0.090 Uiso 1 1 calc R . .
H27B H -0.1130 0.3900 -0.1598 0.090 Uiso 1 1 calc R . .
H27C H -0.0600 0.3886 -0.0485 0.090 Uiso 1 1 calc R . .
C28 C 0.1548(5) 0.3894(5) 0.0276(4) 0.0368(17) Uani 1 1 d . . .
H28 H 0.0893 0.3363 0.0294 0.044 Uiso 1 1 calc R . .
C29 C 0.2544(5) 0.4011(5) 0.1017(4) 0.0333(16) Uani 1 1 d . . .
C29A C 0.3519(5) 0.4810(4) 0.1001(4) 0.0289(15) Uani 1 1 d . . .
C29B C 0.3498(6) 0.5446(4) 0.0210(4) 0.0325(16) Uani 1 1 d . . .
O29 O 0.2528(3) 0.3362(3) 0.1694(3) 0.0337(11) Uani 1 1 d . . .
N1# N 0.7680(6) 0.7260(5) 0.4043(5) 0.071(2) Uani 1 1 d U . .
C2# C 0.7182(6) 0.6481(6) 0.4243(5) 0.0469(19) Uani 1 1 d U . .
C3# C 0.6568(5) 0.5489(5) 0.4475(5) 0.0450(18) Uani 1 1 d U . .
H3#1 H 0.6007 0.5120 0.3905 0.068 Uiso 1 1 calc R . .
H3#2 H 0.6171 0.5636 0.4950 0.068 Uiso 1 1 calc R . .
H3#3 H 0.7104 0.5031 0.4729 0.068 Uiso 1 1 calc R . .
N1' N -0.0108(8) -0.0781(7) 0.1187(7) 0.126(3) Uani 1 1 d U A 2
C2' C 0.0767(9) -0.0204(7) 0.1211(6) 0.090(3) Uani 1 1 d U A 2
C3' C 0.1771(7) 0.0556(6) 0.1158(6) 0.093(3) Uani 1 1 d U A 2
H3'1 H 0.1711 0.0724 0.0500 0.140 Uiso 1 1 calc R A 2
H3'2 H 0.2445 0.0247 0.1391 0.140 Uiso 1 1 calc R A 2
H3'3 H 0.1845 0.1216 0.1547 0.140 Uiso 1 1 calc R A 2
N1* N 0.7597(8) 0.1826(7) -0.0408(6) 0.092(3) Uani 0.91 1 d PU B 2
C2* C 0.8072(10) 0.1770(9) 0.0376(8) 0.099(4) Uani 0.91 1 d PU B 2
C3* C 0.8634(13) 0.1673(12) 0.1271(8) 0.199(8) Uani 0.91 1 d PU B 2
H3*1 H 0.8382 0.0940 0.1444 0.298 Uiso 0.91 1 calc PR B 2
H3*2 H 0.8470 0.2191 0.1696 0.298 Uiso 0.91 1 calc PR B 2
H3*3 H 0.9458 0.1817 0.1326 0.298 Uiso 0.91 1 calc PR B 2

loop_
_atom_site_aniso_label
_atom_site_aniso_U_11
_atom_site_aniso_U_22
_atom_site_aniso_U_33
_atom_site_aniso_U_23
_atom_site_aniso_U_13
_atom_site_aniso_U_12
Si1 0.0383(12) 0.0226(10) 0.0353(11) 0.0033(8) 0.0114(9) 0.0038(8)
O1 0.042(3) 0.020(2) 0.029(3) 0.005(2) 0.007(2) 0.006(2)
C1 0.036(4) 0.026(4) 0.026(4) 0.005(3) 0.008(3) -0.003(3)
C2 0.034(4) 0.021(4) 0.042(5) 0.003(3) 0.013(4) 0.000(3)
C3 0.037(4) 0.022(4) 0.033(5) 0.003(3) 0.007(3) -0.001(3)
C3A 0.024(4) 0.023(4) 0.043(5) 0.008(4) 0.008(3) 0.002(3)
O3" 0.054(3) 0.032(3) 0.032(3) 0.004(2) 0.007(2) 0.013(2)
C3" 0.058(5) 0.037(4) 0.036(4) -0.004(3) 0.013(4) 0.009(3)
C4 0.036(4) 0.035(4) 0.041(4) 0.003(4) 0.009(3) 0.007(3)
C5 0.030(4) 0.028(4) 0.048(5) 0.003(4) 0.007(4) 0.003(3)
C6 0.036(4) 0.024(4) 0.048(5) 0.001(4) 0.012(4) 0.000(3)
C6A 0.031(4) 0.019(4) 0.046(5) 0.006(4) 0.014(4) 0.003(3)
C7 0.039(4) 0.023(4) 0.045(5) 0.000(4) 0.013(4) 0.000(3)
O7" 0.073(3) 0.032(3) 0.042(3) -0.001(2) 0.017(3) 0.022(2)
C7" 0.140(8) 0.058(5) 0.048(6) -0.001(4) 0.026(5) 0.052(5)
C8 0.044(4) 0.022(4) 0.037(4) 0.004(4) 0.010(3) 0.005(3)
C9 0.030(4) 0.019(4) 0.040(5) 0.001(4) 0.012(4) -0.002(3)
C9A 0.031(4) 0.014(3) 0.032(4) 0.000(3) 0.008(3) -0.002(3)
C9B 0.028(4) 0.020(4) 0.042(5) 0.002(3) 0.011(3) -0.004(3)
O9 0.044(3) 0.026(2) 0.035(3) 0.001(2) 0.012(2) 0.010(2)
O11 0.038(3) 0.023(2) 0.040(3) 0.0072(19) 0.013(2) -0.001(2)
C11 0.025(4) 0.027(4) 0.031(4) 0.003(3) 0.007(3) 0.000(3)
C12 0.044(5) 0.022(4) 0.038(4) -0.002(3) 0.011(4) 0.000(3)
C13 0.040(5) 0.030(4) 0.050(5) -0.001(3) 0.019(4) -0.009(4)
C13A 0.036(5) 0.031(4) 0.062(5) -0.006(3) 0.021(4) 0.001(4)
O13" 0.056(3) 0.027(3) 0.089(4) 0.002(3) 0.033(3) -0.003(3)
C13" 0.069(6) 0.028(4) 0.102(7) 0.001(4) 0.040(5) -0.002(4)
C14 0.052(6) 0.038(5) 0.094(6) -0.017(4) 0.033(5) -0.007(4)
C15 0.040(5) 0.051(5) 0.111(7) -0.023(5) 0.030(5) -0.001(5)
C16 0.038(5) 0.041(5) 0.102(7) -0.026(4) 0.012(4) -0.001(4)
C16A 0.029(4) 0.034(5) 0.058(5) -0.006(3) 0.009(4) -0.001(4)
C17 0.039(5) 0.029(4) 0.061(5) -0.003(3) 0.000(4) 0.017(4)
O17" 0.040(3) 0.032(3) 0.116(5) -0.007(3) 0.013(3) 0.010(3)
C17" 0.074(6) 0.023(4) 0.140(8) -0.007(5) 0.019(6) 0.009(4)
C18 0.032(5) 0.021(4) 0.048(4) 0.004(3) 0.001(3) 0.006(3)
C19 0.041(5) 0.015(4) 0.031(4) 0.004(3) 0.002(3) 0.001(3)
C19A 0.031(4) 0.024(4) 0.029(4) 0.003(3) 0.006(3) 0.006(3)
C19B 0.035(5) 0.030(4) 0.033(4) -0.002(3) 0.001(3) 0.002(4)
O19 0.037(3) 0.022(2) 0.042(3) 0.0054(19) 0.013(2) 0.002(2)
O21 0.038(3) 0.031(2) 0.032(3) 0.005(2) 0.010(2) 0.000(2)
C21 0.055(5) 0.017(4) 0.037(5) -0.001(3) 0.019(4) 0.007(3)
C22 0.039(4) 0.021(4) 0.038(4) -0.003(3) 0.015(3) -0.003(3)
C23 0.050(5) 0.021(4) 0.047(5) -0.002(4) 0.025(4) 0.003(3)
C23A 0.046(5) 0.022(4) 0.043(5) 0.004(4) 0.013(4) 0.016(4)
O23" 0.056(3) 0.032(3) 0.053(3) 0.000(2) 0.026(3) -0.003(2)
C23" 0.060(5) 0.045(5) 0.051(5) -0.002(4) 0.019(4) -0.013(4)
C24 0.060(5) 0.030(4) 0.045(5) 0.011(4) 0.017(4) 0.019(4)
C25 0.065(6) 0.047(5) 0.060(6) 0.036(4) 0.026(5) 0.024(4)
C26 0.047(5) 0.050(5) 0.059(5) 0.023(4) 0.017(4) 0.021(4)
C26A 0.057(5) 0.028(4) 0.044(5) 0.013(4) 0.018(4) 0.017(4)
C27 0.055(5) 0.041(4) 0.042(5) 0.008(4) 0.008(4) 0.021(4)
O27" 0.052(3) 0.067(3) 0.052(3) 0.024(3) 0.004(3) 0.011(3)
C27" 0.039(5) 0.060(5) 0.074(6) 0.019(4) 0.000(4) 0.011(4)
C28 0.042(5) 0.026(4) 0.041(5) 0.004(4) 0.008(4) 0.007(3)
C29 0.038(5) 0.033(4) 0.030(4) -0.004(4) 0.010(4) 0.011(4)
C29A 0.031(4) 0.024(4) 0.030(4) -0.002(3) 0.003(4) 0.008(3)
C29B 0.051(5) 0.018(3) 0.030(4) 0.006(3) 0.009(4) 0.010(3)
O29 0.039(3) 0.024(2) 0.034(3) 0.009(2) 0.005(2) -0.0001(19)
N1# 0.078(5) 0.046(4) 0.086(5) 0.010(4) 0.023(4) 0.003(4)
C2# 0.055(5) 0.037(4) 0.048(5) 0.003(4) 0.013(4) 0.010(4)
C3# 0.047(4) 0.034(4) 0.053(5) 0.007(3) 0.014(4) 0.005(3)
N1' 0.112(7) 0.108(7) 0.154(8) -0.003(6) 0.059(7) -0.013(5)
C2' 0.099(8) 0.077(7) 0.091(7) -0.028(5) 0.044(6) -0.011(5)
C3' 0.067(6) 0.075(6) 0.118(8) -0.052(6) 0.028(5) -0.027(4)
N1* 0.108(7) 0.088(6) 0.085(6) 0.005(6) 0.019(5) 0.038(5)
C2* 0.125(10) 0.106(8) 0.073(7) -0.010(7) 0.008(7) 0.062(7)
C3* 0.256(17) 0.241(16) 0.094(8) -0.050(10) -0.083(10) 0.206(14)

loop_
_atom_type_symbol
_atom_type_description
_atom_type_scat_dispersion_real
_atom_type_scat_dispersion_imag
_atom_type_scat_source
C C 0.0033 0.0016 'International Tables Vol C Tables 4.2.6.8 and 6.1.1.4'
H H 0.0000 0.0000 'International Tables Vol C Tables 4.2.6.8 and 6.1.1.4'
N N 0.0061 0.0033 'International Tables Vol C Tables 4.2.6.8 and 6.1.1.4'
O O 0.0106 0.0060 'International Tables Vol C Tables 4.2.6.8 and 6.1.1.4'
Si Si 0.0817 0.0704 'International Tables Vol C Tables 4.2.6.8 and 6.1.1.4'

loop_
_geom_angle_atom_site_label_1
_geom_angle_atom_site_label_2
_geom_angle_atom_site_label_3
_geom_angle
_geom_angle_site_symmetry_1
_geom_angle_site_symmetry_3
_geom_angle_publ_flag
O1 Si1 O9 94.8(2) . . ?
O1 Si1 O11 90.40(19) . . ?
O9 Si1 O11 88.40(19) . . ?
O1 Si1 O19 88.72(19) . . ?
O9 Si1 O19 174.6(2) . . ?
O11 Si1 O19 95.75(19) . . ?
O1 Si1 O29 176.7(2) . . ?
O9 Si1 O29 87.8(2) . . ?
O11 Si1 O29 87.53(19) . . ?
O19 Si1 O29 88.90(19) . . ?
O1 Si1 O21 87.47(19) . . ?
O9 Si1 O21 88.92(19) . . ?
O11 Si1 O21 176.4(2) . . ?
O19 Si1 O21 87.07(19) . . ?
O29 Si1 O21 94.73(19) . . ?
C1 O1 Si1 127.0(4) . . ?
O1 C1 C2 118.3(5) . . ?
O1 C1 C9A 121.9(5) . . ?
C2 C1 C9A 119.7(6) . . ?
C3 C2 C1 121.3(6) . . ?
C3 C2 H2 119.4 . . ?
C1 C2 H2 119.4 . . ?
O3" C3 C2 124.9(6) . . ?
O3" C3 C3A 114.5(5) . . ?
C2 C3 C3A 120.6(6) . . ?
C4 C3A C9B 119.0(6) . . ?
C4 C3A C3 122.6(6) . . ?
C9B C3A C3 118.4(6) . . ?
C3 O3" C3" 117.8(5) . . ?
O3" C3" H3"1 109.5 . . ?
O3" C3" H3"2 109.5 . . ?
H3"1 C3" H3"2 109.5 . . ?
O3" C3" H3"3 109.5 . . ?
H3"1 C3" H3"3 109.5 . . ?
H3"2 C3" H3"3 109.5 . . ?
C5 C4 C3A 120.3(6) . . ?
C5 C4 H4 119.9 . . ?
C3A C4 H4 119.9 . . ?
C6 C5 C4 121.0(6) . . ?
C6 C5 H5 119.5 . . ?
C4 C5 H5 119.5 . . ?
C5 C6 C6A 121.6(6) . . ?
C5 C6 H6 119.2 . . ?
C6A C6 H6 119.2 . . ?
C6 C6A C7 123.9(6) . . ?
C6 C6A C9B 118.9(6) . . ?
C7 C6A C9B 117.2(6) . . ?
C8 C7 O7" 124.0(6) . . ?
C8 C7 C6A 122.1(6) . . ?
O7" C7 C6A 113.9(6) . . ?
C7 O7" C7" 116.8(5) . . ?
O7" C7" H7"1 109.5 . . ?
O7" C7" H7"2 109.5 . . ?
H7"1 C7" H7"2 109.5 . . ?
O7" C7" H7"3 109.5 . . ?
H7"1 C7" H7"3 109.5 . . ?
H7"2 C7" H7"3 109.5 . . ?
C7 C8 C9 120.7(6) . . ?
C7 C8 H8 119.6 . . ?
C9 C8 H8 119.6 . . ?
O9 C9 C9A 122.7(5) . . ?
O9 C9 C8 117.5(6) . . ?
C9A C9 C8 119.8(6) . . ?
C9 C9A C1 120.9(6) . . ?
C9 C9A C9B 119.4(6) . . ?
C1 C9A C9B 119.7(6) . . ?
C3A C9B C9A 120.2(6) . . ?
C3A C9B C6A 119.1(6) . . ?
C9A C9B C6A 120.6(6) . . ?
C9 O9 Si1 127.5(4) . . ?
C11 O11 Si1 127.2(4) . . ?
O11 C11 C12 117.0(5) . . ?
O11 C11 C19A 122.6(5) . . ?
C12 C11 C19A 120.4(6) . . ?
C13 C12 C11 120.3(6) . . ?
C13 C12 H12 119.8 . . ?
C11 C12 H12 119.8 . . ?
C12 C13 O13" 123.9(6) . . ?
C12 C13 C13A 122.2(6) . . ?
O13" C13 C13A 113.9(6) . . ?
C14 C13A C19B 119.8(6) . . ?
C14 C13A C13 122.9(6) . . ?
C19B C13A C13 117.2(6) . . ?
C13 O13" C13" 117.1(5) . . ?
O13" C13" H13A 109.5 . . ?
O13" C13" H13B 109.5 . . ?
H13A C13" H13B 109.5 . . ?
O13" C13" H13C 109.5 . . ?
H13A C13" H13C 109.5 . . ?
H13B C13" H13C 109.5 . . ?
C15 C14 C13A 121.8(7) . . ?
C15 C14 H14 119.1 . . ?
C13A C14 H14 119.1 . . ?
C14 C15 C16 119.5(7) . . ?
C14 C15 H15 120.3 . . ?
C16 C15 H15 120.3 . . ?
C15 C16 C16A 120.9(7) . . ?
C15 C16 H16 119.5 . . ?
C16A C16 H16 119.5 . . ?
C16 C16A C19B 119.8(6) . . ?
C16 C16A C17 122.4(6) . . ?
C19B C16A C17 117.8(6) . . ?
C18 C17 O17" 125.3(6) . . ?
C18 C17 C16A 121.4(6) . . ?
O17" C17 C16A 113.3(6) . . ?
C17 O17" C17" 118.2(5) . . ?
O17" C17" H17A 109.5 . . ?
O17" C17" H17B 109.5 . . ?
H17A C17" H17B 109.5 . . ?
O17" C17" H17C 109.5 . . ?
H17A C17" H17C 109.5 . . ?
H17B C17" H17C 109.5 . . ?
C17 C18 C19 121.1(6) . . ?
C17 C18 H18 119.5 . . ?
C19 C18 H18 119.5 . . ?
O19 C19 C18 118.7(5) . . ?
O19 C19 C19A 121.6(5) . . ?
C18 C19 C19A 119.7(6) . . ?
C19 C19A C19B 119.3(6) . . ?
C19 C19A C11 122.0(6) . . ?
C19B C19A C11 118.6(5) . . ?
C16A C19B C19A 120.7(6) . . ?
C16A C19B C13A 118.1(6) . . ?
C19A C19B C13A 121.2(6) . . ?
C19 O19 Si1 127.3(3) . . ?
C21 O21 Si1 129.1(4) . . ?
O21 C21 C29A 122.4(5) . . ?
O21 C21 C22 117.3(6) . . ?
C29A C21 C22 120.3(6) . . ?
C23 C22 C21 120.2(6) . . ?
C23 C22 H22 119.9 . . ?
C21 C22 H22 119.9 . . ?
O23" C23 C22 123.9(6) . . ?
O23" C23 C23A 114.3(6) . . ?
C22 C23 C23A 121.9(6) . . ?
C24 C23A C29B 119.5(6) . . ?
C24 C23A C23 122.9(6) . . ?
C29B C23A C23 117.6(6) . . ?
C23 O23" C23" 117.9(5) . . ?
O23" C23" H23A 109.5 . . ?
O23" C23" H23B 109.5 . . ?
H23A C23" H23B 109.5 . . ?
O23" C23" H23C 109.5 . . ?
H23A C23" H23C 109.5 . . ?
H23B C23" H23C 109.5 . . ?
C25 C24 C23A 121.0(7) . . ?
C25 C24 H24 119.5 . . ?
C23A C24 H24 119.5 . . ?
C24 C25 C26 121.2(6) . . ?
C24 C25 H25 119.4 . . ?
C26 C25 H25 119.4 . . ?
C25 C26 C26A 119.7(7) . . ?
C25 C26 H26 120.1 . . ?
C26A C26 H26 120.1 . . ?
C26 C26A C29B 120.1(6) . . ?
C26 C26A C27 122.2(7) . . ?
C29B C26A C27 117.7(6) . . ?
O27" C27 C28 124.8(6) . . ?
O27" C27 C26A 114.5(6) . . ?
C28 C27 C26A 120.6(7) . . ?
C27 O27" C27" 116.4(5) . . ?
O27" C27" H27A 109.5 . . ?
O27" C27" H27B 109.5 . . ?
H27A C27" H27B 109.5 . . ?
O27" C27" H27C 109.5 . . ?
H27A C27" H27C 109.5 . . ?
H27B C27" H27C 109.5 . . ?
C27 C28 C29 121.7(6) . . ?
C27 C28 H28 119.2 . . ?
C29 C28 H28 119.2 . . ?
O29 C29 C28 117.8(6) . . ?
O29 C29 C29A 122.7(6) . . ?
C28 C29 C29A 119.5(6) . . ?
C29 C29A C21 121.2(6) . . ?
C29 C29A C29B 119.6(6) . . ?
C21 C29A C29B 119.2(6) . . ?
C26A C29B C29A 120.7(6) . . ?
C26A C29B C23A 118.5(6) . . ?
C29A C29B C23A 120.8(6) . . ?
C29 O29 Si1 128.9(4) . . ?
N1# C2# C3# 178.5(8) . . ?
C2# C3# H3#1 109.5 . . ?
C2# C3# H3#2 109.5 . . ?
H3#1 C3# H3#2 109.5 . . ?
C2# C3# H3#3 109.5 . . ?
H3#1 C3# H3#3 109.5 . . ?
H3#2 C3# H3#3 109.5 . . ?
N1' C2' C3' 173.8(12) . . ?
C2' C3' H3'1 109.5 . . ?
C2' C3' H3'2 109.5 . . ?
H3'1 C3' H3'2 109.5 . . ?
C2' C3' H3'3 109.5 . . ?
H3'1 C3' H3'3 109.5 . . ?
H3'2 C3' H3'3 109.5 . . ?
N1* C2* C3* 177.9(12) . . ?
C2* C3* H3*1 109.5 . . ?
C2* C3* H3*2 109.5 . . ?
H3*1 C3* H3*2 109.5 . . ?
C2* C3* H3*3 109.5 . . ?
H3*1 C3* H3*3 109.5 . . ?
H3*2 C3* H3*3 109.5 . . ?

loop_
_geom_bond_atom_site_label_1
_geom_bond_atom_site_label_2
_geom_bond_distance
_geom_bond_site_symmetry_2
_geom_bond_publ_flag
Si1 O1 1.751(4) . ?
Si1 O9 1.759(4) . ?
Si1 O11 1.763(4) . ?
Si1 O19 1.768(4) . ?
Si1 O29 1.770(4) . ?
Si1 O21 1.780(4) . ?
O1 C1 1.321(7) . ?
C1 C2 1.398(8) . ?
C1 C9A 1.417(8) . ?
C2 C3 1.378(8) . ?
C2 H2 0.9500 . ?
C3 O3" 1.359(7) . ?
C3 C3A 1.438(8) . ?
C3A C4 1.408(8) . ?
C3A C9B 1.417(8) . ?
O3" C3" 1.439(7) . ?
C3" H3"1 0.9800 . ?
C3" H3"2 0.9800 . ?
C3" H3"3 0.9800 . ?
C4 C5 1.381(8) . ?
C4 H4 0.9500 . ?
C5 C6 1.355(8) . ?
C5 H5 0.9500 . ?
C6 C6A 1.389(8) . ?
C6 H6 0.9500 . ?
C6A C7 1.423(8) . ?
C6A C9B 1.429(8) . ?
C7 C8 1.363(8) . ?
C7 O7" 1.373(7) . ?
O7" C7" 1.435(8) . ?
C7" H7"1 0.9800 . ?
C7" H7"2 0.9800 . ?
C7" H7"3 0.9800 . ?
C8 C9 1.413(8) . ?
C8 H8 0.9500 . ?
C9 O9 1.317(7) . ?
C9 C9A 1.403(8) . ?
C9A C9B 1.422(8) . ?
O11 C11 1.321(6) . ?
C11 C12 1.411(8) . ?
C11 C19A 1.419(8) . ?
C12 C13 1.358(8) . ?
C12 H12 0.9500 . ?
C13 O13" 1.366(7) . ?
C13 C13A 1.431(9) . ?
C13A C14 1.375(9) . ?
C13A C19B 1.426(8) . ?
O13" C13" 1.433(7) . ?
C13" H13A 0.9800 . ?
C13" H13B 0.9800 . ?
C13" H13C 0.9800 . ?
C14 C15 1.368(9) . ?
C14 H14 0.9500 . ?
C15 C16 1.378(9) . ?
C15 H15 0.9500 . ?
C16 C16A 1.401(9) . ?
C16 H16 0.9500 . ?
C16A C19B 1.403(8) . ?
C16A C17 1.437(8) . ?
C17 C18 1.354(8) . ?
C17 O17" 1.362(7) . ?
O17" C17" 1.425(7) . ?
C17" H17A 0.9800 . ?
C17" H17B 0.9800 . ?
C17" H17C 0.9800 . ?
C18 C19 1.395(8) . ?
C18 H18 0.9500 . ?
C19 O19 1.331(7) . ?
C19 C19A 1.413(8) . ?
C19A C19B 1.414(8) . ?
O21 C21 1.307(7) . ?
C21 C29A 1.416(8) . ?
C21 C22 1.418(8) . ?
C22 C23 1.368(8) . ?
C22 H22 0.9500 . ?
C23 O23" 1.359(7) . ?
C23 C23A 1.442(9) . ?
C23A C24 1.388(8) . ?
C23A C29B 1.424(8) . ?
O23" C23" 1.440(7) . ?
C23" H23A 0.9800 . ?
C23" H23B 0.9800 . ?
C23" H23C 0.9800 . ?
C24 C25 1.355(9) . ?
C24 H24 0.9500 . ?
C25 C26 1.388(9) . ?
C25 H25 0.9500 . ?
C26 C26A 1.392(8) . ?
C26 H26 0.9500 . ?
C26A C29B 1.412(8) . ?
C26A C27 1.456(9) . ?
C27 O27" 1.350(7) . ?
C27 C28 1.365(8) . ?
O27" C27" 1.445(7) . ?
C27" H27A 0.9800 . ?
C27" H27B 0.9800 . ?
C27" H27C 0.9800 . ?
C28 C29 1.403(8) . ?
C28 H28 0.9500 . ?
C29 O29 1.304(7) . ?
C29 C29A 1.414(8) . ?
C29A C29B 1.424(8) . ?
N1# C2# 1.139(8) . ?
C2# C3# 1.428(9) . ?
C3# H3#1 0.9800 . ?
C3# H3#2 0.9800 . ?
C3# H3#3 0.9800 . ?
N1' C2' 1.169(10) . ?
C2' C3' 1.429(11) . ?
C3' H3'1 0.9800 . ?
C3' H3'2 0.9800 . ?
C3' H3'3 0.9800 . ?
N1* C2* 1.163(11) . ?
C2* C3* 1.343(13) . ?
C3* H3*1 0.9800 . ?
C3* H3*2 0.9800 . ?
C3* H3*3 0.9800 . ?

loop_
_geom_torsion_atom_site_label_1
_geom_torsion_atom_site_label_2
_geom_torsion_atom_site_label_3
_geom_torsion_atom_site_label_4
_geom_torsion
_geom_torsion_site_symmetry_1
_geom_torsion_site_symmetry_2
_geom_torsion_site_symmetry_3
_geom_torsion_site_symmetry_4
_geom_torsion_publ_flag
O9 Si1 O1 C1 -25.6(5) . . . . ?
O11 Si1 O1 C1 62.9(5) . . . . ?
O19 Si1 O1 C1 158.6(5) . . . . ?
O29 Si1 O1 C1 114(3) . . . . ?
O21 Si1 O1 C1 -114.3(5) . . . . ?
Si1 O1 C1 C2 -162.1(4) . . . . ?
Si1 O1 C1 C9A 20.1(7) . . . . ?
O1 C1 C2 C3 -179.7(5) . . . . ?
C9A C1 C2 C3 -1.8(8) . . . . ?
C1 C2 C3 O3" -177.5(5) . . . . ?
C1 C2 C3 C3A 3.0(8) . . . . ?
O3" C3 C3A C4 -1.1(8) . . . . ?
C2 C3 C3A C4 178.5(5) . . . . ?
O3" C3 C3A C9B 179.0(5) . . . . ?
C2 C3 C3A C9B -1.4(8) . . . . ?
C2 C3 O3" C3" 15.2(8) . . . . ?
C3A C3 O3" C3" -165.2(5) . . . . ?
C9B C3A C4 C5 0.6(8) . . . . ?
C3 C3A C4 C5 -179.3(5) . . . . ?
C3A C4 C5 C6 1.0(9) . . . . ?
C4 C5 C6 C6A -1.3(9) . . . . ?
C5 C6 C6A C7 179.8(5) . . . . ?
C5 C6 C6A C9B 0.0(8) . . . . ?
C6 C6A C7 C8 176.9(6) . . . . ?
C9B C6A C7 C8 -3.3(8) . . . . ?
C6 C6A C7 O7" -2.4(8) . . . . ?
C9B C6A C7 O7" 177.4(5) . . . . ?
C8 C7 O7" C7" 2.4(9) . . . . ?
C6A C7 O7" C7" -178.3(6) . . . . ?
O7" C7 C8 C9 -178.5(5) . . . . ?
C6A C7 C8 C9 2.2(9) . . . . ?
C7 C8 C9 O9 179.7(5) . . . . ?
C7 C8 C9 C9A 1.0(8) . . . . ?
O9 C9 C9A C1 -2.8(8) . . . . ?
C8 C9 C9A C1 175.8(5) . . . . ?
O9 C9 C9A C9B 178.3(5) . . . . ?
C8 C9 C9A C9B -3.1(8) . . . . ?
O1 C1 C9A C9 -2.0(8) . . . . ?
C2 C1 C9A C9 -179.8(5) . . . . ?
O1 C1 C9A C9B 176.9(5) . . . . ?
C2 C1 C9A C9B -0.9(8) . . . . ?
C4 C3A C9B C9A 178.8(5) . . . . ?
C3 C3A C9B C9A -1.3(8) . . . . ?
C4 C3A C9B C6A -1.8(8) . . . . ?
C3 C3A C9B C6A 178.1(5) . . . . ?
C9 C9A C9B C3A -178.7(5) . . . . ?
C1 C9A C9B C3A 2.4(8) . . . . ?
C9 C9A C9B C6A 2.0(8) . . . . ?
C1 C9A C9B C6A -176.9(5) . . . . ?
C6 C6A C9B C3A 1.6(8) . . . . ?
C7 C6A C9B C3A -178.3(5) . . . . ?
C6 C6A C9B C9A -179.1(5) . . . . ?
C7 C6A C9B C9A 1.1(8) . . . . ?
C9A C9 O9 Si1 -10.4(8) . . . . ?
C8 C9 O9 Si1 171.0(4) . . . . ?
O1 Si1 O9 C9 20.7(5) . . . . ?
O11 Si1 O9 C9 -69.5(5) . . . . ?
O19 Si1 O9 C9 151(2) . . . . ?
O29 Si1 O9 C9 -157.1(4) . . . . ?
O21 Si1 O9 C9 108.1(5) . . . . ?
O1 Si1 O11 C11 107.4(4) . . . . ?
O9 Si1 O11 C11 -157.8(4) . . . . ?
O19 Si1 O11 C11 18.7(5) . . . . ?
O29 Si1 O11 C11 -70.0(4) . . . . ?
O21 Si1 O11 C11 161(3) . . . . ?
Si1 O11 C11 C12 170.7(4) . . . . ?
Si1 O11 C11 C19A -10.4(8) . . . . ?
O11 C11 C12 C13 178.1(5) . . . . ?
C19A C11 C12 C13 -0.8(9) . . . . ?
C11 C12 C13 O13" -178.4(6) . . . . ?
C11 C12 C13 C13A 2.1(10) . . . . ?
C12 C13 C13A C14 177.6(7) . . . . ?
O13" C13 C13A C14 -2.0(10) . . . . ?
C12 C13 C13A C19B -2.1(10) . . . . ?
O13" C13 C13A C19B 178.3(6) . . . . ?
C12 C13 O13" C13" 3.5(9) . . . . ?
C13A C13 O13" C13" -176.9(6) . . . . ?
C19B C13A C14 C15 -0.8(11) . . . . ?
C13 C13A C14 C15 179.6(7) . . . . ?
C13A C14 C15 C16 -1.0(12) . . . . ?
C14 C15 C16 C16A 1.8(12) . . . . ?
C15 C16 C16A C19B -0.7(11) . . . . ?
C15 C16 C16A C17 -179.6(7) . . . . ?
C16 C16A C17 C18 178.1(7) . . . . ?
C19B C16A C17 C18 -0.8(10) . . . . ?
C16 C16A C17 O17" -1.9(10) . . . . ?
C19B C16A C17 O17" 179.1(5) . . . . ?
C18 C17 O17" C17" -1.1(10) . . . . ?
C16A C17 O17" C17" 179.0(6) . . . . ?
O17" C17 C18 C19 -178.1(6) . . . . ?
C16A C17 C18 C19 1.9(10) . . . . ?
C17 C18 C19 O19 -179.5(5) . . . . ?
C17 C18 C19 C19A -0.7(9) . . . . ?
O19 C19 C19A C19B 177.2(5) . . . . ?
C18 C19 C19A C19B -1.6(8) . . . . ?
O19 C19 C19A C11 0.3(9) . . . . ?
C18 C19 C19A C11 -178.5(5) . . . . ?
O11 C11 C19A C19 -2.4(9) . . . . ?
C12 C11 C19A C19 176.5(6) . . . . ?
O11 C11 C19A C19B -179.3(5) . . . . ?
C12 C11 C19A C19B -0.4(8) . . . . ?
C16 C16A C19B C19A 179.6(6) . . . . ?
C17 C16A C19B C19A -1.5(9) . . . . ?
C16 C16A C19B C13A -1.1(9) . . . . ?
C17 C16A C19B C13A 177.8(6) . . . . ?
C19 C19A C19B C16A 2.7(9) . . . . ?
C11 C19A C19B C16A 179.7(5) . . . . ?
C19 C19A C19B C13A -176.6(6) . . . . ?
C11 C19A C19B C13A 0.4(8) . . . . ?
C14 C13A C19B C16A 1.9(9) . . . . ?
C13 C13A C19B C16A -178.5(6) . . . . ?
C14 C13A C19B C19A -178.8(6) . . . . ?
C13 C13A C19B C19A 0.8(9) . . . . ?
C18 C19 O19 Si1 -166.7(4) . . . . ?
C19A C19 O19 Si1 14.5(8) . . . . ?
O1 Si1 O19 C19 -111.1(4) . . . . ?
O9 Si1 O19 C19 119(2) . . . . ?
O11 Si1 O19 C19 -20.8(5) . . . . ?
O29 Si1 O19 C19 66.6(5) . . . . ?
O21 Si1 O19 C19 161.4(4) . . . . ?
O1 Si1 O21 C21 -171.3(5) . . . . ?
O9 Si1 O21 C21 93.9(5) . . . . ?
O11 Si1 O21 C21 135(3) . . . . ?
O19 Si1 O21 C21 -82.4(5) . . . . ?
O29 Si1 O21 C21 6.2(5) . . . . ?
Si1 O21 C21 C29A -0.8(8) . . . . ?
Si1 O21 C21 C22 178.8(4) . . . . ?
O21 C21 C22 C23 178.5(5) . . . . ?
C29A C21 C22 C23 -1.9(8) . . . . ?
C21 C22 C23 O23" -177.6(5) . . . . ?
C21 C22 C23 C23A 2.3(9) . . . . ?
O23" C23 C23A C24 0.6(8) . . . . ?
C22 C23 C23A C24 -179.3(6) . . . . ?
O23" C23 C23A C29B -179.9(5) . . . . ?
C22 C23 C23A C29B 0.2(8) . . . . ?
C22 C23 O23" C23" -5.8(8) . . . . ?
C23A C23 O23" C23" 174.3(5) . . . . ?
C29B C23A C24 C25 0.7(9) . . . . ?
C23 C23A C24 C25 -179.8(6) . . . . ?
C23A C24 C25 C26 1.0(10) . . . . ?
C24 C25 C26 C26A -2.0(10) . . . . ?
C25 C26 C26A C29B 1.2(9) . . . . ?
C25 C26 C26A C27 -177.4(6) . . . . ?
C26 C26A C27 O27" -5.6(9) . . . . ?
C29B C26A C27 O27" 175.8(5) . . . . ?
C26 C26A C27 C28 174.8(6) . . . . ?
C29B C26A C27 C28 -3.8(9) . . . . ?
C28 C27 O27" C27" 3.2(9) . . . . ?
C26A C27 O27" C27" -176.4(5) . . . . ?
O27" C27 C28 C29 -176.8(6) . . . . ?
C26A C27 C28 C29 2.8(9) . . . . ?
C27 C28 C29 O29 -178.6(5) . . . . ?
C27 C28 C29 C29A 0.9(9) . . . . ?
O29 C29 C29A C21 -2.9(9) . . . . ?
C28 C29 C29A C21 177.7(5) . . . . ?
O29 C29 C29A C29B 176.1(5) . . . . ?
C28 C29 C29A C29B -3.4(8) . . . . ?
O21 C21 C29A C29 -2.3(9) . . . . ?
C22 C21 C29A C29 178.1(5) . . . . ?
O21 C21 C29A C29B 178.7(5) . . . . ?
C22 C21 C29A C29B -0.9(8) . . . . ?
C26 C26A C29B C29A -177.4(5) . . . . ?
C27 C26A C29B C29A 1.3(8) . . . . ?
C26 C26A C29B C23A 0.4(9) . . . . ?
C27 C26A C29B C23A 179.1(5) . . . . ?
C29 C29A C29B C26A 2.2(8) . . . . ?
C21 C29A C29B C26A -178.8(6) . . . . ?
C29 C29A C29B C23A -175.5(5) . . . . ?
C21 C29A C29B C23A 3.5(8) . . . . ?
C24 C23A C29B C26A -1.4(8) . . . . ?
C23 C23A C29B C26A 179.1(5) . . . . ?
C24 C23A C29B C29A 176.4(5) . . . . ?
C23 C23A C29B C29A -3.1(8) . . . . ?
C28 C29 O29 Si1 -169.1(4) . . . . ?
C29A C29 O29 Si1 11.4(8) . . . . ?
O1 Si1 O29 C29 120(3) . . . . ?
O9 Si1 O29 C29 -100.3(5) . . . . ?
O11 Si1 O29 C29 171.2(5) . . . . ?
O19 Si1 O29 C29 75.4(5) . . . . ?
O21 Si1 O29 C29 -11.5(5) . . . . ?
